data_7716964
loop_
_publ_author_name
'Kumar, Anuj'
'Ghatak, Aheli'
'Murugavel, Ramaswamy'

_publ_section_title
;
 Facile room-temperature synthesis of layered transition metal
 phosphonates <i>via</i> hitherto unknown alkali metal <i>tert</i>-butyl
 phosphonates.
;
_journal_issue 34
_journal_name_full 'Dalton transactions (Cambridge, England : 2003)'
_journal_page_first 14399
_journal_page_last 14410
_journal_paper_doi 10.1039/d4dt01668h
_journal_volume 53
_journal_year 2024
_chemical_formula_moiety 'C4 H10 K O4 P'
_chemical_formula_sum 'C4 H12 K O4 P'
_chemical_formula_weight 194.21
_space_group_crystal_system monoclinic
_space_group_IT_number 14
_space_group_name_Hall '-P 2ybc'
_space_group_name_H-M_alt 'P 1 21/c 1'
_atom_sites_solution_hydrogens geom
_atom_sites_solution_primary iterative
_audit_creation_date 2024-01-31
_audit_creation_method
;
Olex2 1.3-ac4
(compiled 2019.04.23 svn.r3594 for Rigaku Oxford Diffraction, GUI svn.r5739)
;
_audit_update_record
;
2024-02-02 deposited with the CCDC.	2024-07-30 downloaded from the CCDC.
;
_cell_angle_alpha 90
_cell_angle_beta 101.967(4)
_cell_angle_gamma 90
_cell_formula_units_Z 4
_cell_length_a 13.6615(6)
_cell_length_b 9.2070(4)
_cell_length_c 7.0197(3)
_cell_measurement_reflns_used 5392
_cell_measurement_temperature 100
_cell_measurement_theta_max 25.9120
_cell_measurement_theta_min 2.6670
_cell_volume 863.76(7)
_computing_cell_refinement 'CrysAlisPro 1.171.39.32a (Rigaku OD, 2017)'
_computing_data_collection 'CrysAlisPro 1.171.39.32a (Rigaku OD, 2017)'
_computing_data_reduction 'CrysAlisPro 1.171.39.32a (Rigaku OD, 2017)'
_computing_molecular_graphics 'Olex2 (Dolomanov et al., 2009)'
_computing_publication_material 'Olex2 (Dolomanov et al., 2009)'
_computing_structure_refinement 'ShelXL (Sheldrick, 2015)'
_computing_structure_solution 'olex2.solve (Bourhis et al., 2015)'
_diffrn_ambient_temperature 100.0
_diffrn_detector 'CCD plate'
_diffrn_measured_fraction_theta_full 0.999
_diffrn_measured_fraction_theta_max 0.999
_diffrn_measurement_details
;
List of Runs (angles in degrees, time in seconds):

  # Type    Start    End  Width  t~exp~   \w     \q     \k     \f   Frames
#--------------------------------------------------------------------------
  1  \w    -48.00  75.00   1.00    8.00    --  -14.30  38.00 -30.00  123
  2  \w   -104.00  19.00   1.00    8.00    --  -14.30 -38.00 120.00  123
  3  \w    -48.00  75.00   1.00    8.00    --  -14.30  38.00-120.00  123
  4  \w   -104.00  24.00   1.00    8.00    --  -14.30 -72.00 -60.00  128
  5  \w    -53.00  75.00   1.00    8.00    --  -14.30  72.00   0.00  128
  6  \w   -104.00   0.00   1.00    8.00    --  -14.30 -57.00  60.00  104
  7  \w    -48.00  75.00   1.00    8.00    --  -14.30  38.00 120.00  123
;
_diffrn_measurement_device 'four-circle diffractometer'
_diffrn_measurement_device_type 'XtaLAB AFC12 (RCD3): Kappa single'
_diffrn_measurement_method '\w scans'
_diffrn_orient_matrix_type 'CrysAlisPro convention (1999,Acta A55,543-557)'
_diffrn_orient_matrix_UB_11 0.0291129000
_diffrn_orient_matrix_UB_12 -0.0628257000
_diffrn_orient_matrix_UB_13 0.0302977000
_diffrn_orient_matrix_UB_21 -0.0438330000
_diffrn_orient_matrix_UB_22 -0.0381141000
_diffrn_orient_matrix_UB_23 0.0096496000
_diffrn_orient_matrix_UB_31 -0.0068965000
_diffrn_orient_matrix_UB_32 -0.0230920000
_diffrn_orient_matrix_UB_33 -0.0982913000
_diffrn_radiation_monochromator graphite
_diffrn_radiation_probe x-ray
_diffrn_radiation_type 'Mo K\a'
_diffrn_radiation_wavelength 0.71073
_diffrn_reflns_av_R_equivalents 0.0647
_diffrn_reflns_av_unetI/netI 0.0288
_diffrn_reflns_Laue_measured_fraction_full 0.999
_diffrn_reflns_Laue_measured_fraction_max 0.999
_diffrn_reflns_limit_h_max 16
_diffrn_reflns_limit_h_min -16
_diffrn_reflns_limit_k_max 10
_diffrn_reflns_limit_k_min -10
_diffrn_reflns_limit_l_max 8
_diffrn_reflns_limit_l_min -8
_diffrn_reflns_number 14934
_diffrn_reflns_point_group_measured_fraction_full 0.999
_diffrn_reflns_point_group_measured_fraction_max 0.999
_diffrn_reflns_theta_full 24.992
_diffrn_reflns_theta_max 24.992
_diffrn_reflns_theta_min 2.686
_diffrn_source 'fine-focus sealed X-ray tube'
_diffrn_source_type 'Enhance (Mo) X-ray Source'
_exptl_absorpt_coefficient_mu 0.761
_exptl_absorpt_correction_T_max 1.00000
_exptl_absorpt_correction_T_min 0.85550
_exptl_absorpt_correction_type multi-scan
_exptl_absorpt_process_details
;
CrysAlisPro 1.171.39.32a (Rigaku Oxford Diffraction, 2017)
Empirical absorption correction using spherical harmonics,
 implemented in SCALE3 ABSPACK scaling algorithm.
;
_exptl_crystal_colour colourless
_exptl_crystal_colour_primary colourless
_exptl_crystal_density_diffrn 1.493
_exptl_crystal_description plate
_exptl_crystal_F_000 408
_exptl_crystal_size_max 0.19
_exptl_crystal_size_mid 0.16
_exptl_crystal_size_min 0.16
_refine_diff_density_max 1.374
_refine_diff_density_min -0.484
_refine_diff_density_rms 0.145
_refine_ls_extinction_method none
_refine_ls_goodness_of_fit_ref 1.115
_refine_ls_hydrogen_treatment constr
_refine_ls_matrix_type full
_refine_ls_number_parameters 95
_refine_ls_number_reflns 1520
_refine_ls_number_restraints 1
_refine_ls_restrained_S_all 1.119
_refine_ls_R_factor_all 0.0841
_refine_ls_R_factor_gt 0.0815
_refine_ls_shift/su_max 0.000
_refine_ls_shift/su_mean 0.000
_refine_ls_structure_factor_coef Fsqd
_refine_ls_weighting_details 'w=1/[\s^2^(Fo^2^)+(0.1377P)^2^+3.4259P] where P=(Fo^2^+2Fc^2^)/3'
_refine_ls_weighting_scheme calc
_refine_ls_wR_factor_gt 0.2322
_refine_ls_wR_factor_ref 0.2350
_reflns_Friedel_coverage 0.000
_reflns_number_gt 1435
_reflns_number_total 1520
_reflns_threshold_expression 'I > 2\s(I)'
_cod_data_source_file d4dt01668h2.cif
_cod_data_source_block ak-252
_cod_database_code 7716964
_shelx_shelxl_version_number 2018/3
_chemical_oxdiff_formula 'K1 C10 P2 O5'
_shelx_space_group_comment
;
The symmetry employed for this shelxl refinement is uniquely defined
by the following loop, which should always be used as a source of
symmetry information in preference to the above space-group names.
They are only intended as comments.
;
_shelx_estimated_absorpt_t_max 0.888
_shelx_estimated_absorpt_t_min 0.869
_reflns_odcompleteness_completeness 99.95
_reflns_odcompleteness_iscentric 1
_reflns_odcompleteness_theta 26.32
_olex2_refinement_description
;
1. Fixed Uiso
 At 1.5 times of:
  All C(H,H,H) groups, All O(H) groups
2. Restrained distances
 P1-O2
 1.508 with sigma of 0.02
3.a Idealised Me refined as rotating group:
 C2(H2A,H2B,H2C), C3(H3A,H3B,H3C), C4(H4A,H4B,H4C)
3.b Idealised tetrahedral OH refined as rotating group:
 O2(H2)
;
_olex2_submission_special_instructions 'No special instructions were received'
_oxdiff_exptl_absorpt_empirical_details
;
Empirical correction (ABSPACK) includes:
- Absorption correction using spherical harmonics
- Frame scaling
;
_oxdiff_exptl_absorpt_empirical_full_max 1.796
_oxdiff_exptl_absorpt_empirical_full_min 0.618

loop_
_space_group_symop_operation_xyz
'x, y, z'
'-x, y+1/2, -z+1/2'
'-x, -y, -z'
'x, -y-1/2, z-1/2'

loop_
_atom_site_label
_atom_site_type_symbol
_atom_site_fract_x
_atom_site_fract_y
_atom_site_fract_z
_atom_site_U_iso_or_equiv
_atom_site_adp_type
_atom_site_occupancy
_atom_site_site_symmetry_order
_atom_site_calc_flag
_atom_site_refinement_flags_posn
_atom_site_refinement_flags_adp
_atom_site_refinement_flags_occupancy
_atom_site_disorder_assembly
_atom_site_disorder_group
K1 K 0.44722(9) 0.59475(14) 0.72305(17) 0.0351(5) Uani 1 1 d . . . . .
P1 P 0.70236(10) 0.43655(14) 0.7181(2) 0.0264(5) Uani 1 1 d D . . . .
O1 O 0.6285(3) 0.5520(4) 0.6320(6) 0.0347(10) Uani 1 1 d . . . . .
O2 O 0.7108(3) 0.4373(4) 0.9455(5) 0.0314(9) Uani 1 1 d D . . . .
H2 H 0.702921 0.352515 0.983889 0.047 Uiso 1 1 calc GR . . . .
O3 O 0.6750(3) 0.2865(4) 0.6384(5) 0.0324(9) Uani 1 1 d . . . . .
O4 O 0.5896(3) 0.8417(5) 0.5723(6) 0.0402(10) Uani 1 1 d . . . . .
C2 C 0.8204(5) 0.4958(7) 0.4603(10) 0.0436(15) Uani 1 1 d . . . . .
H2A H 0.808644 0.398449 0.403583 0.065 Uiso 1 1 calc GR . . . .
H2B H 0.883580 0.534017 0.435655 0.065 Uiso 1 1 calc GR . . . .
H2C H 0.765388 0.560143 0.400800 0.065 Uiso 1 1 calc GR . . . .
C3 C 0.9039(5) 0.3740(8) 0.7706(11) 0.0484(16) Uani 1 1 d . . . . .
H3A H 0.905858 0.366662 0.910655 0.073 Uiso 1 1 calc GR . . . .
H3B H 0.969916 0.403137 0.749927 0.073 Uiso 1 1 calc GR . . . .
H3C H 0.885829 0.279500 0.709052 0.073 Uiso 1 1 calc GR . . . .
C4 C 0.8556(5) 0.6356(7) 0.7705(10) 0.0464(16) Uani 1 1 d . . . . .
H4A H 0.805391 0.707775 0.712795 0.070 Uiso 1 1 calc GR . . . .
H4B H 0.920963 0.663575 0.745357 0.070 Uiso 1 1 calc GR . . . .
H4C H 0.859418 0.630946 0.911343 0.070 Uiso 1 1 calc GR . . . .
C5 C 0.8261(4) 0.4875(6) 0.6805(8) 0.0325(12) Uani 1 1 d . . . . .

loop_
_atom_site_aniso_label
_atom_site_aniso_U_11
_atom_site_aniso_U_22
_atom_site_aniso_U_33
_atom_site_aniso_U_23
_atom_site_aniso_U_13
_atom_site_aniso_U_12
K1 0.0376(8) 0.0382(8) 0.0287(8) -0.0042(5) 0.0054(5) 0.0063(5)
P1 0.0316(8) 0.0244(8) 0.0240(8) -0.0006(5) 0.0072(6) -0.0015(5)
O1 0.037(2) 0.031(2) 0.036(2) 0.0028(16) 0.0068(17) 0.0029(16)
O2 0.055(2) 0.0203(19) 0.021(2) -0.0018(14) 0.0140(17) -0.0027(16)
O3 0.042(2) 0.030(2) 0.0266(19) -0.0036(15) 0.0105(16) -0.0016(16)
O4 0.043(2) 0.040(2) 0.039(2) 0.0067(19) 0.0102(18) 0.0030(18)
C2 0.047(3) 0.042(4) 0.046(4) 0.005(3) 0.021(3) -0.002(3)
C3 0.035(3) 0.047(4) 0.062(4) 0.008(3) 0.007(3) 0.003(3)
C4 0.044(3) 0.039(3) 0.052(4) -0.003(3) 0.002(3) -0.012(3)
C5 0.032(3) 0.030(3) 0.036(3) 0.001(2) 0.007(2) -0.003(2)

loop_
_atom_type_symbol
_atom_type_description
_atom_type_scat_dispersion_real
_atom_type_scat_dispersion_imag
_atom_type_scat_source
C C 0.0033 0.0016 'International Tables Vol C Tables 4.2.6.8 and 6.1.1.4'
H H 0.0000 0.0000 'International Tables Vol C Tables 4.2.6.8 and 6.1.1.4'
K K 0.2009 0.2494 'International Tables Vol C Tables 4.2.6.8 and 6.1.1.4'
O O 0.0106 0.0060 'International Tables Vol C Tables 4.2.6.8 and 6.1.1.4'
P P 0.1023 0.0942 'International Tables Vol C Tables 4.2.6.8 and 6.1.1.4'

loop_
_geom_angle_atom_site_label_1
_geom_angle_atom_site_label_2
_geom_angle_atom_site_label_3
_geom_angle
_geom_angle_site_symmetry_1
_geom_angle_site_symmetry_3
_geom_angle_publ_flag
K1 K1 K1 114.80(6) 3_666 3_667 ?
P1 K1 K1 73.19(4) . 3_667 ?
P1 K1 K1 109.15(5) 2_656 3_667 ?
P1 K1 K1 135.56(5) 2_656 3_666 ?
P1 K1 K1 60.07(4) 3_666 3_666 ?
P1 K1 K1 50.10(3) . 3_666 ?
P1 K1 K1 147.14(6) 3_666 3_667 ?
P1 K1 P1 146.33(5) . 2_656 ?
P1 K1 P1 110.17(4) 3_666 . ?
P1 K1 P1 86.18(4) 3_666 2_656 ?
O1 K1 K1 127.15(9) 3_666 3_667 ?
O1 K1 K1 90.15(9) . 3_667 ?
O1 K1 K1 41.20(8) 3_666 3_666 ?
O1 K1 K1 43.53(9) . 3_666 ?
O1 K1 P1 112.44(9) 3_666 2_656 ?
O1 K1 P1 132.85(10) . 2_656 ?
O1 K1 P1 26.49(8) 3_666 3_666 ?
O1 K1 P1 18.92(9) . . ?
O1 K1 P1 88.70(8) 3_666 . ?
O1 K1 P1 100.46(9) . 3_666 ?
O1 K1 O1 84.74(12) . 3_666 ?
O1 K1 O3 146.08(13) . 2_656 ?
O1 K1 O3 51.75(11) 3_666 3_666 ?
O1 K1 O3 103.49(12) . 3_666 ?
O1 K1 O4 100.25(11) 3_666 . ?
O1 K1 O4 105.46(12) . 2_646 ?
O1 K1 O4 89.03(12) 3_666 2_646 ?
O1 K1 O4 155.72(12) 3_666 4_576 ?
O1 K1 O4 52.96(11) . . ?
O1 K1 O4 74.89(12) . 4_576 ?
O3 K1 K1 93.22(9) 2_656 3_667 ?
O3 K1 K1 151.79(9) 2_656 3_666 ?
O3 K1 K1 74.10(8) 3_666 3_666 ?
O3 K1 K1 165.77(9) 3_666 3_667 ?
O3 K1 P1 151.70(9) 2_656 . ?
O3 K1 P1 119.59(8) 3_666 . ?
O3 K1 P1 26.75(7) 3_666 3_666 ?
O3 K1 P1 94.80(9) 2_656 3_666 ?
O3 K1 P1 18.75(8) 2_656 2_656 ?
O3 K1 P1 64.33(8) 3_666 2_656 ?
O3 K1 O1 118.72(12) 2_656 3_666 ?
O3 K1 O3 77.79(8) 2_656 3_666 ?
O3 K1 O4 85.41(12) 2_656 4_576 ?
O3 K1 O4 74.61(11) 3_666 . ?
O3 K1 O4 96.46(11) 2_656 . ?
O3 K1 O4 99.46(12) 2_656 2_646 ?
O4 K1 K1 99.48(9) 2_646 3_666 ?
O4 K1 K1 41.78(9) 4_576 3_667 ?
O4 K1 K1 117.26(9) 4_576 3_666 ?
O4 K1 K1 42.15(8) 2_646 3_667 ?
O4 K1 K1 117.81(8) . 3_667 ?
O4 K1 K1 74.02(8) . 3_666 ?
O4 K1 P1 67.80(9) 4_576 . ?
O4 K1 P1 69.97(8) . . ?
O4 K1 P1 170.85(10) 4_576 3_666 ?
O4 K1 P1 91.30(9) 4_576 2_656 ?
O4 K1 P1 80.30(8) . 2_656 ?
O4 K1 P1 92.86(8) . 3_666 ?
O4 K1 P1 105.02(9) 2_646 3_666 ?
O4 K1 P1 117.83(9) 2_646 2_656 ?
O4 K1 P1 87.07(9) 2_646 . ?
O4 K1 O3 127.84(12) 2_646 3_666 ?
O4 K1 O3 145.83(12) 4_576 3_666 ?
O4 K1 O4 78.04(9) 4_576 . ?
O4 K1 O4 83.93(13) 2_646 4_576 ?
O4 K1 O4 154.83(7) 2_646 . ?
K1 P1 K1 69.83(4) 3_666 . ?
K1 P1 K1 77.98(4) 3_666 2_646 ?
K1 P1 K1 78.57(3) . 2_646 ?
O1 P1 K1 107.24(16) . 2_646 ?
O1 P1 K1 57.28(16) . 3_666 ?
O1 P1 K1 35.79(16) . . ?
O1 P1 O2 107.8(2) . . ?
O1 P1 O3 113.9(2) . . ?
O1 P1 C5 109.0(2) . . ?
O2 P1 K1 147.00(16) . 3_666 ?
O2 P1 K1 82.11(16) . . ?
O2 P1 K1 79.77(14) . 2_646 ?
O2 P1 C5 105.7(2) . . ?
O3 P1 K1 101.41(16) . . ?
O3 P1 K1 35.75(14) . 2_646 ?
O3 P1 K1 61.43(15) . 3_666 ?
O3 P1 O2 109.9(2) . . ?
O3 P1 C5 110.4(2) . . ?
C5 P1 K1 141.70(19) . . ?
C5 P1 K1 107.11(19) . 3_666 ?
C5 P1 K1 139.40(19) . 2_646 ?
K1 O1 K1 95.27(12) . 3_666 ?
P1 O1 K1 125.3(2) . . ?
P1 O1 K1 96.22(19) . 3_666 ?
P1 O2 H2 109.5 . . ?
K1 O3 K1 105.47(13) 2_646 3_666 ?
P1 O3 K1 125.5(2) . 2_646 ?
P1 O3 K1 91.82(17) . 3_666 ?
K1 O4 K1 96.07(13) 2_656 4_575 ?
K1 O4 K1 103.01(12) 2_656 . ?
K1 O4 K1 94.27(12) 4_575 . ?
H2A C2 H2B 109.5 . . ?
H2A C2 H2C 109.5 . . ?
H2B C2 H2C 109.5 . . ?
C5 C2 H2A 109.5 . . ?
C5 C2 H2B 109.5 . . ?
C5 C2 H2C 109.5 . . ?
H3A C3 H3B 109.5 . . ?
H3A C3 H3C 109.5 . . ?
H3B C3 H3C 109.5 . . ?
C5 C3 H3A 109.5 . . ?
C5 C3 H3B 109.5 . . ?
C5 C3 H3C 109.5 . . ?
H4A C4 H4B 109.5 . . ?
H4A C4 H4C 109.5 . . ?
H4B C4 H4C 109.5 . . ?
C5 C4 H4A 109.5 . . ?
C5 C4 H4B 109.5 . . ?
C5 C4 H4C 109.5 . . ?
C2 C5 P1 107.7(4) . . ?
C3 C5 P1 110.5(4) . . ?
C3 C5 C2 109.6(5) . . ?
C4 C5 P1 110.1(4) . . ?
C4 C5 C2 109.1(5) . . ?
C4 C5 C3 109.8(5) . . ?

loop_
_geom_bond_atom_site_label_1
_geom_bond_atom_site_label_2
_geom_bond_distance
_geom_bond_site_symmetry_2
_geom_bond_publ_flag
K1 K1 4.099(2) 3_666 ?
K1 K1 4.233(2) 3_667 ?
K1 P1 3.8210(18) 2_656 ?
K1 P1 3.3501(18) 3_666 ?
K1 P1 3.7846(18) . ?
K1 O1 2.835(4) 3_666 ?
K1 O1 2.712(4) . ?
K1 O3 2.742(4) 2_656 ?
K1 O3 2.944(4) 3_666 ?
K1 O4 2.836(4) 2_646 ?
K1 O4 3.306(4) . ?
K1 O4 2.857(4) 4_576 ?
P1 O1 1.503(4) . ?
P1 O2 1.577(4) . ?
P1 O3 1.508(4) . ?
P1 C5 1.825(5) . ?
O2 H2 0.8400 . ?
C2 H2A 0.9800 . ?
C2 H2B 0.9800 . ?
C2 H2C 0.9800 . ?
C2 C5 1.534(8) . ?
C3 H3A 0.9800 . ?
C3 H3B 0.9800 . ?
C3 H3C 0.9800 . ?
C3 C5 1.531(8) . ?
C4 H4A 0.9800 . ?
C4 H4B 0.9800 . ?
C4 H4C 0.9800 . ?
C4 C5 1.522(8) . ?

loop_
_geom_hbond_atom_site_label_D
_geom_hbond_atom_site_label_H
_geom_hbond_atom_site_label_A
_geom_hbond_distance_DH
_geom_hbond_distance_HA
_geom_hbond_distance_DA
_geom_hbond_angle_DHA
_geom_hbond_site_symmetry_A
_geom_hbond_publ_flag
O2 H2 O3 0.84 1.77 2.568(5) 157.9 4_566 yes

loop_
_geom_torsion_atom_site_label_1
_geom_torsion_atom_site_label_2
_geom_torsion_atom_site_label_3
_geom_torsion_atom_site_label_4
_geom_torsion
_geom_torsion_site_symmetry_1
_geom_torsion_site_symmetry_2
_geom_torsion_site_symmetry_3
_geom_torsion_site_symmetry_4
_geom_torsion_publ_flag
K1 P1 O1 K1 101.0(3) 3_666 . . . ?
K1 P1 O1 K1 38.3(3) 2_646 . . . ?
K1 P1 O1 K1 -101.0(3) . . . 3_666 ?
K1 P1 O1 K1 -62.71(13) 2_646 . . 3_666 ?
K1 P1 O3 K1 110.5(2) 2_646 . . 3_666 ?
K1 P1 O3 K1 59.31(10) . . . 3_666 ?
K1 P1 O3 K1 -51.2(2) . . . 2_646 ?
K1 P1 O3 K1 -110.5(2) 3_666 . . 2_646 ?
K1 P1 C5 C2 -80.0(5) . . . . ?
K1 P1 C5 C2 -1.1(4) 3_666 . . . ?
K1 P1 C5 C2 90.3(4) 2_646 . . . ?
K1 P1 C5 C3 -29.4(6) 2_646 . . . ?
K1 P1 C5 C3 160.3(3) . . . . ?
K1 P1 C5 C3 -120.8(4) 3_666 . . . ?
K1 P1 C5 C4 -150.9(3) 2_646 . . . ?
K1 P1 C5 C4 38.8(6) . . . . ?
K1 P1 C5 C4 117.8(4) 3_666 . . . ?
O1 P1 O3 K1 24.0(2) . . . 3_666 ?
O1 P1 O3 K1 -86.6(3) . . . 2_646 ?
O1 P1 C5 C2 -61.6(4) . . . . ?
O1 P1 C5 C3 178.7(4) . . . . ?
O1 P1 C5 C4 57.2(5) . . . . ?
O2 P1 O1 K1 -46.3(3) . . . . ?
O2 P1 O1 K1 -147.22(17) . . . 3_666 ?
O2 P1 O3 K1 144.95(18) . . . 3_666 ?
O2 P1 O3 K1 34.4(3) . . . 2_646 ?
O2 P1 C5 C2 -177.2(4) . . . . ?
O2 P1 C5 C3 63.1(5) . . . . ?
O2 P1 C5 C4 -58.3(5) . . . . ?
O3 P1 O1 K1 75.9(3) . . . . ?
O3 P1 O1 K1 -25.1(2) . . . 3_666 ?
O3 P1 C5 C2 64.1(4) . . . . ?
O3 P1 C5 C3 -55.6(5) . . . . ?
O3 P1 C5 C4 -177.1(4) . . . . ?
C5 P1 O1 K1 98.6(2) . . . 3_666 ?
C5 P1 O1 K1 -160.5(3) . . . . ?
C5 P1 O3 K1 150.5(3) . . . 2_646 ?
C5 P1 O3 K1 -98.9(2) . . . 3_666 ?
